data_1536891
loop_
_publ_author_name
'Rastsvetaeva, R.K.'
'Pushcharovskii, D.Yu.'
'Vinogradova, R.A.'
'Pekov, I.V.'

_publ_section_title
;
 Crystal structure of dashkesanite.
;
_journal_name_full Kristallografiya
_journal_page_first 65
_journal_page_last 69
_journal_volume 41
_journal_year 1996
_chemical_formula_sum 'Al1.7 Ca1.95 Cl1.4 F0.28 Fe4.3 H0.28 K0.613 Mg0.7 Mn0.05 Na0.357 O22.28 Si6.3'
_chemical_name_systematic
;
(K0.613 Na0.357) (Ca1.95 Mn0.05) (Fe0.8 Mg0.2)2 (Fe0.85 Mg0.15)2 Fe ((Si6.3 
Al1.7) O22) Cl1.4 (O H)0.28 F0.28
;
_space_group_IT_number 12
_symmetry_space_group_name_Hall '-C 2y'
_symmetry_space_group_name_H-M 'C 1 2/m 1'
_cell_angle_alpha 90
_cell_angle_beta 105
_cell_angle_gamma 90
_cell_formula_units_Z 2
_cell_length_a 9.964
_cell_length_b 18.31
_cell_length_c 5.351
_cell_volume 942.976
_citation_journal_id_ASTM KRISAJ
_cod_data_source_file Rastsvetaeva_KRISAJ_1996_1527.cif
_cod_data_source_block H0.28Al1.7Ca1.95Cl1.4F0.28Fe4.3K0.613Mg0.7Mn0.05Na0.357O22.28Si6.3
_cod_original_cell_volume 942.9763
_cod_original_formula_sum
;
H0.28 Al1.7 Ca1.95 Cl1.4 F0.28 Fe4.3 K0.613 Mg0.7 Mn0.05 Na0.357 O22.28 Si6.3
;
_cod_database_code 1536891

loop_
_symmetry_equiv_pos_as_xyz
x,y,z
-x,y,-z
-x,-y,-z
x,-y,z
x+1/2,y+1/2,z
-x+1/2,y+1/2,-z
-x+1/2,-y+1/2,-z
x+1/2,-y+1/2,z

loop_
_atom_site_label
_atom_site_type_symbol
_atom_site_fract_x
_atom_site_fract_y
_atom_site_fract_z
_atom_site_occupancy
_atom_site_U_iso_or_equiv
Cl1 Cl-1 0.161 0 0.733 0.7 0.0
Mn1 Mn+2 0 0.282 0.5 0.025 0.0
K2 K+1 0.032 0.5 0.06 0.076 0.0
Si1 Si+4 0.2769 0.0855 0.3 0.725 0.0
Na1 Na+1 0 0.5 0 0.129 0.0
Fe1 Fe+2 0 0.0961 0.5 0.8 0.0
Ca1 Ca+2 0 0.282 0.5 0.975 0.0
Al2 Al+3 0.2923 0.1731 0.813 0.15 0.0
Na2 Na+1 0.032 0.5 0.06 0.114 0.0
Fe4 Fe+2 0 0 0 1 0.0
O3 O-2 0.082 0 0.69 0.14 0.0
O4 O-2 0.369 0.2491 0.798 1 0.0
Fe3 Fe+2 0 0.1793 0 0.5 0.0
Mg2 Mg+2 0 0.1793 0 0.15 0.0
Fe2 Fe+3 0 0.1793 0 0.35 0.0
O2 O-2 0.119 0.1791 0.733 1 0.0
F1 F-1 0.082 0 0.69 0.14 0.0
O5 O-2 0.346 0.1359 0.103 1 0.0
K1 K+1 0 0.5 0 0.301 0.0
K3 K+1 0 0.479 0 0.08 0.0
Si2 Si+4 0.2923 0.1731 0.813 0.85 0.0
Al1 Al+3 0.2769 0.0855 0.3 0.275 0.0
O6 O-2 0.342 0.123 0.59 1 0.0
Mg1 Mg+2 0 0.0961 0.5 0.2 0.0
O1 O-2 0.102 0.0913 0.216 1 0.0
O7 O-2 0.332 0 0.302 1 0.0
